data_4001270
loop_
_publ_author_name
'Jayasundera, Anil C. A.'
'Finch, Adrian A.'
'Wormald, Philip'
'Lightfoot, Philip'

_publ_section_title
;
 Solvothermal Synthesis and Luminescent Properties of Two Organically
 Templated Chain-Structure Fluorides, [C4H14N2][MF5] (M = In, Sc)
;
_journal_issue 21
_journal_name_full 'Chemistry of Materials'
_journal_page_first 6810
_journal_paper_doi 10.1021/cm802049d
_journal_volume 20
_journal_year 2008
_chemical_formula_moiety 'C4 H14 F5 In N2'
_chemical_formula_sum 'C4 H14 F5 In N2'
_chemical_formula_weight 299.99
_chemical_name_systematic
;
 ?
;
_space_group_IT_number 72
_symmetry_cell_setting orthorhombic
_symmetry_space_group_name_Hall '-I 2 2c'
_symmetry_space_group_name_H-M 'I b a m'
_atom_sites_solution_hydrogens geom
_atom_sites_solution_primary direct
_atom_sites_solution_secondary difmap
_audit_creation_method SHELXL-97
_cell_angle_alpha 90.00
_cell_angle_beta 90.00
_cell_angle_gamma 90.00
_cell_formula_units_Z 4
_cell_length_a 9.3243(18)
_cell_length_b 11.391(2)
_cell_length_c 8.4009(16)
_cell_measurement_temperature 150(2)
_cell_volume 892.3(3)
_computing_cell_refinement 'Bruker SAINT'
_computing_data_collection 'Bruker APEX2'
_computing_data_reduction 'Bruker SAINT'
_computing_structure_refinement SHELXL-97
_computing_structure_solution SHELXS-97
_diffrn_ambient_temperature 150(2)
_diffrn_measured_fraction_theta_full 0.979
_diffrn_measured_fraction_theta_max 0.979
_diffrn_measurement_device_type 'Bruker Platinum 200 CCD diffractometer'
_diffrn_measurement_method '\w rotation with narrow frames'
_diffrn_radiation_monochromator 'silicon 111'
_diffrn_radiation_source 'ALS beamline 11.3.1'
_diffrn_radiation_type synchrotron
_diffrn_radiation_wavelength 0.77490
_diffrn_reflns_av_R_equivalents 0.0499
_diffrn_reflns_av_sigmaI/netI 0.0385
_diffrn_reflns_limit_h_max 13
_diffrn_reflns_limit_h_min -12
_diffrn_reflns_limit_k_max 16
_diffrn_reflns_limit_k_min -15
_diffrn_reflns_limit_l_max 11
_diffrn_reflns_limit_l_min -11
_diffrn_reflns_number 4369
_diffrn_reflns_theta_full 33.57
_diffrn_reflns_theta_max 33.57
_diffrn_reflns_theta_min 5.28
_exptl_absorpt_coefficient_mu 3.748
_exptl_absorpt_correction_type none
_exptl_crystal_colour colorless
_exptl_crystal_density_diffrn 2.233
_exptl_crystal_density_meas ?
_exptl_crystal_density_method 'not measured'
_exptl_crystal_description 'not measured'
_exptl_crystal_F_000 584
_exptl_crystal_size_max 'not measured'
_exptl_crystal_size_mid 'not measured'
_exptl_crystal_size_min 'not measured'
_refine_diff_density_max 0.785
_refine_diff_density_min -0.682
_refine_diff_density_rms 0.169
_refine_ls_extinction_method none
_refine_ls_goodness_of_fit_ref 0.965
_refine_ls_hydrogen_treatment constr
_refine_ls_matrix_type full
_refine_ls_number_parameters 35
_refine_ls_number_reflns 708
_refine_ls_number_restraints 0
_refine_ls_restrained_S_all 0.965
_refine_ls_R_factor_all 0.0271
_refine_ls_R_factor_gt 0.0254
_refine_ls_shift/su_max 0.001
_refine_ls_shift/su_mean 0.000
_refine_ls_structure_factor_coef Fsqd
_refine_ls_weighting_details 'calc w=1/[\s^2^(Fo^2^)+(0.0384P)^2^+0.3943P] where P=(Fo^2^+2Fc^2^)/3'
_refine_ls_weighting_scheme calc
_refine_ls_wR_factor_gt 0.0677
_refine_ls_wR_factor_ref 0.0702
_reflns_number_gt 630
_reflns_number_total 708
_reflns_threshold_expression >2sigma(I)
_cod_data_source_file cm802049d_si_002.cif
_cod_data_source_block 1
_cod_depositor_comments
;
The following automatic conversions were performed:

'_exptl_crystal_density_meas' value 'not measured' was changed to '?'
- the value is perceived as not measured.

Automatic conversion script
Id: cif_fix_values 3008 2015-01-20 13:52:24Z robertas 
;
_cod_original_cell_volume 892.2(3)
_cod_database_code 4001270

loop_
_symmetry_equiv_pos_as_xyz
'x, y, z'
'-x, -y, z'
'-x+1/2, y+1/2, -z'
'x+1/2, -y+1/2, -z'
'x+1/2, y+1/2, z+1/2'
'-x+1/2, -y+1/2, z+1/2'
'-x+1, y+1, -z+1/2'
'x+1, -y+1, -z+1/2'
'-x, -y, -z'
'x, y, -z'
'x-1/2, -y-1/2, z'
'-x-1/2, y-1/2, z'
'-x+1/2, -y+1/2, -z+1/2'
'x+1/2, y+1/2, -z+1/2'
'x, -y, z+1/2'
'-x, y, z+1/2'

loop_
_atom_site_label
_atom_site_type_symbol
_atom_site_fract_x
_atom_site_fract_y
_atom_site_fract_z
_atom_site_U_iso_or_equiv
_atom_site_adp_type
_atom_site_occupancy
_atom_site_symmetry_multiplicity
_atom_site_calc_flag
_atom_site_refinement_flags
In1A In 0.5000 0.0000 0.2500 0.00931(13) Uani 1 4 d S
F1 F 0.3451(2) 0.12742(17) 0.25638(9) 0.0216(4) Uani 1 1 d .
F2 F 0.5000 0.0000 0.5000 0.0258(8) Uani 1 4 d S
N1 N 0.2105(2) 0.21354(17) 0.0000 0.0163(4) Uani 1 2 d S
H11A H 0.2031 0.2914 0.0000 0.024 Uiso 1 2 calc SR
H11B H 0.2579 0.1905 -0.0865 0.024 Uiso 1 1 calc PR
C1 C 0.0647(2) 0.1605(2) 0.0000 0.0166(4) Uani 1 2 d S
H1A H 0.0125 0.1865 -0.0935 0.020 Uiso 1 1 calc PR
C2 C 0.0746(3) 0.0279(2) 0.0000 0.0171(4) Uani 1 2 d S
H2A H 0.1270 0.0021 0.0934 0.020 Uiso 1 1 calc PR

loop_
_atom_site_aniso_label
_atom_site_aniso_U_11
_atom_site_aniso_U_22
_atom_site_aniso_U_33
_atom_site_aniso_U_23
_atom_site_aniso_U_13
_atom_site_aniso_U_12
In1A 0.01160(18) 0.01017(18) 0.0062(2) 0.000 0.000 0.000
F1 0.0240(8) 0.0215(8) 0.0191(7) -0.0052(3) -0.0040(3) 0.0109(7)
F2 0.035(2) 0.034(2) 0.0088(18) 0.000 0.000 -0.0005(7)
N1 0.0187(8) 0.0156(8) 0.0146(8) 0.000 0.000 -0.0014(7)
C1 0.0143(9) 0.0188(9) 0.0167(9) 0.000 0.000 0.0003(8)
C2 0.0159(10) 0.0165(9) 0.0188(11) 0.000 0.000 0.0001(9)

loop_
_atom_type_symbol
_atom_type_description
_atom_type_scat_dispersion_real
_atom_type_scat_dispersion_imag
_atom_type_scat_source
C C 0.0033 0.0016 'International Tables Vol C Tables 4.2.6.8 and 6.1.1.4'
H H 0.0000 0.0000 'International Tables Vol C Tables 4.2.6.8 and 6.1.1.4'
N N 0.0061 0.0033 'International Tables Vol C Tables 4.2.6.8 and 6.1.1.4'
F F 0.0171 0.0103 'International Tables Vol C Tables 4.2.6.8 and 6.1.1.4'
In In -0.7276 1.3100 'International Tables Vol C Tables 4.2.6.8 and 6.1.1.4'

loop_
_geom_angle_atom_site_label_1
_geom_angle_atom_site_label_2
_geom_angle_atom_site_label_3
_geom_angle
_geom_angle_site_symmetry_1
_geom_angle_site_symmetry_3
F1 In1A F1 177.00(4) 7_545 8_445
F1 In1A F1 89.78(12) 7_545 .
F1 In1A F1 90.30(12) 8_445 .
F1 In1A F1 90.30(12) 7_545 2_655
F1 In1A F1 89.78(12) 8_445 2_655
F1 In1A F1 177.00(4) . 2_655
F1 In1A F2 88.50(2) 7_545 7_545
F1 In1A F2 88.50(2) 8_445 7_545
F1 In1A F2 91.50(2) . 7_545
F1 In1A F2 91.50(2) 2_655 7_545
F1 In1A F2 91.50(2) 7_545 .
F1 In1A F2 91.50(2) 8_445 .
F1 In1A F2 88.50(2) . .
F1 In1A F2 88.50(2) 2_655 .
F2 In1A F2 180.0 7_545 .
In1A F2 In1A 180.0 9_656 .
C1 N1 H11A 109.5 . .
C1 N1 H11B 109.5 . .
H11A N1 H11B 109.5 . .
C1 N1 H11C 109.5 . .
H11A N1 H11C 109.5 . .
H11B N1 H11C 109.5 . .
N1 C1 C2 110.46(19) . .
N1 C1 H1A 109.6 . .
C2 C1 H1A 109.6 . .
N1 C1 H1B 109.6 . .
C2 C1 H1B 109.6 . .
H1A C1 H1B 108.1 . .
C1 C2 C2 111.0(3) . 9
C1 C2 H2A 109.4 . .
C2 C2 H2A 109.4 9 .
C1 C2 H2B 109.4 . .
C2 C2 H2B 109.4 9 .
H2A C2 H2B 108.0 . .

loop_
_geom_bond_atom_site_label_1
_geom_bond_atom_site_label_2
_geom_bond_distance
_geom_bond_site_symmetry_2
In1A F1 2.0486(18) 7_545
In1A F1 2.0486(18) 8_445
In1A F1 2.0486(18) .
In1A F1 2.0486(18) 2_655
In1A F2 2.1002(4) 7_545
In1A F2 2.1002(4) .
F2 In1A 2.1002(4) 9_656
N1 C1 1.487(3) .
N1 H11A 0.8900 .
N1 H11B 0.8900 .
N1 H11C 0.8900 .
C1 C2 1.514(3) .
C1 H1A 0.9700 .
C1 H1B 0.9700 .
C2 C2 1.529(5) 9
C2 H2A 0.9700 .
C2 H2B 0.9700 .
